data_2022352
loop_
_publ_author_name
'Linden, Anthony'
'Basu Baul, Tushar S.'

_publ_section_title
;
 Structural diversity among some dialkyltin(IV) benzoate and related
 derivatives
;
_journal_coeditor_code OV3150
_journal_issue 5
_journal_name_full 'Acta Crystallographica Section C'
_journal_page_first 209
_journal_page_last 220
_journal_paper_doi 10.1107/S2053229621003545
_journal_volume 77
_journal_year 2021
_chemical_formula_iupac '[Sn (C7 H7)2 (C12 H12 N O3)2 (H2 O)], 2C6 H6'
_chemical_formula_moiety 'C38 H40 N2 O7 Sn, 2(C6 H6)'
_chemical_formula_sum 'C50 H52 N2 O7 Sn'
_chemical_formula_weight 911.62
_chemical_name_systematic
'Aquadibenzylbis(4-{(<i>E</i>)-[(Z)-4-hydroxypent-3-en-2-ylidene]amino}benzoato)tin(IV) benzene disolvate'
_space_group_crystal_system monoclinic
_space_group_IT_number 15
_space_group_name_Hall '-C 2yc'
_space_group_name_H-M_alt 'C 1 2/c 1'
_atom_sites_solution_hydrogens mixed
_atom_sites_solution_primary heavy
_atom_sites_solution_secondary difmap
_audit_creation_method SHELXL-2018/3
_cell_angle_alpha 90
_cell_angle_beta 115.0715(12)
_cell_angle_gamma 90
_cell_formula_units_Z 4
_cell_length_a 23.6530(5)
_cell_length_b 10.1034(2)
_cell_length_c 20.5952(4)
_cell_measurement_reflns_used 125492
_cell_measurement_temperature 160(2)
_cell_measurement_theta_max 30.0
_cell_measurement_theta_min 2.0
_cell_volume 4458.02(16)
_computing_cell_refinement
;
DENZO-SMN (Otwinowski & Minor, 1997)
;
_computing_data_collection
;
COLLECT (Nonius, 2000)
;
_computing_data_reduction
;
DENZO-SMN and SCALEPACK (Otwinowski & Minor, 1997)
;
_computing_molecular_graphics
;
ORTEPII (Johnson, 1976)
;
_computing_publication_material
;
SHELXL2018 (Sheldrick, 2015), Mercury (Macrae <i>et al.</i>,
2020) and PLATON
(Spek, 2020)
;
_computing_structure_refinement
;
SHELXL2018 (Sheldrick, 2015)
;
_computing_structure_solution
;
PATTY and DIRDIF94 (Beurskens <i>et al.</i>,  1992, 1994)
;
_diffrn_ambient_temperature 160(2)
_diffrn_detector '65 mm CCD camera on \k goniostat'
_diffrn_detector_area_resol_mean 9
_diffrn_measured_fraction_theta_full 1.000
_diffrn_measured_fraction_theta_max 0.997
_diffrn_measurement_device_type 'Nonius KappaCCD area detector'
_diffrn_measurement_method '\w scans with \k offsets'
_diffrn_radiation_monochromator 'horizontally mounted graphite crystal'
_diffrn_radiation_source 'Nonius FR590 sealed tube generator'
_diffrn_radiation_type 'Mo K\a'
_diffrn_radiation_wavelength 0.71073
_diffrn_reflns_av_R_equivalents 0.1006
_diffrn_reflns_av_unetI/netI 0.0547
_diffrn_reflns_limit_h_max 32
_diffrn_reflns_limit_h_min -32
_diffrn_reflns_limit_k_max 14
_diffrn_reflns_limit_k_min -14
_diffrn_reflns_limit_l_max 29
_diffrn_reflns_limit_l_min -28
_diffrn_reflns_number 58583
_diffrn_reflns_theta_full 25.242
_diffrn_reflns_theta_max 30.032
_diffrn_reflns_theta_min 2.183
_diffrn_standards_decay_% 0
_diffrn_standards_number 0
_exptl_absorpt_coefficient_mu 0.627
_exptl_absorpt_correction_T_max 0.943
_exptl_absorpt_correction_T_min 0.753
_exptl_absorpt_correction_type multi-scan
_exptl_absorpt_process_details
;
(SORTAV; Blessing, 1995)
;
_exptl_crystal_colour colorless
_exptl_crystal_density_diffrn 1.358
_exptl_crystal_description tablet
_exptl_crystal_F_000 1888
_exptl_crystal_size_max 0.25
_exptl_crystal_size_mid 0.22
_exptl_crystal_size_min 0.10
_platon_squeeze_details 'see _refine_special_details'
_refine_diff_density_max 1.063
_refine_diff_density_min -2.173
_refine_ls_extinction_method none
_refine_ls_goodness_of_fit_ref 1.047
_refine_ls_hydrogen_treatment mixed
_refine_ls_matrix_type full
_refine_ls_number_parameters 228
_refine_ls_number_reflns 6506
_refine_ls_number_restraints 2
_refine_ls_restrained_S_all 1.047
_refine_ls_R_factor_all 0.0765
_refine_ls_R_factor_gt 0.0559
_refine_ls_shift/su_max 0.000
_refine_ls_shift/su_mean 0.000
_refine_ls_structure_factor_coef Fsqd
_refine_ls_weighting_details 'w=1/[\s^2^(Fo^2^)+(0.0943P)^2^+4.7027P] where P=(Fo^2^+2Fc^2^)/3'
_refine_ls_weighting_scheme calc
_refine_ls_wR_factor_gt 0.1370
_refine_ls_wR_factor_ref 0.1483
_reflns_number_gt 5193
_reflns_number_total 6506
_reflns_threshold_expression 'I > 2\s(I)'
_cod_data_source_file ov3150sup1.cif
_cod_data_source_block III
_cod_depositor_comments 'Adding full bibliography for 2022350--2022354.cif.'
_cod_original_sg_symbol_H-M 'C 2/c'
_cod_database_code 2022352
_cod_database_fobs_code 2022352
_shelx_space_group_comment
;
The symmetry employed for this shelxl refinement is uniquely defined
by the following loop, which should always be used as a source of
symmetry information in preference to the above space-group names.
They are only intended as comments.
;

loop_
_space_group_symop_operation_xyz
'x, y, z'
'-x, y, -z+1/2'
'x+1/2, y+1/2, z'
'-x+1/2, y+1/2, -z+1/2'
'-x, -y, -z'
'x, -y, z-1/2'
'-x+1/2, -y+1/2, -z'
'x+1/2, -y+1/2, z-1/2'

loop_
_atom_site_type_symbol
_atom_site_label
_atom_site_fract_x
_atom_site_fract_y
_atom_site_fract_z
_atom_site_U_iso_or_equiv
_atom_site_adp_type
_atom_site_calc_flag
_atom_site_occupancy
_atom_site_disorder_assembly
_atom_site_disorder_group
Sn Sn1 0.000000 0.20944(3) 0.250000 0.01902(10) Uani d 1 . .
O O1 -0.06248(9) 0.0370(2) 0.19456(11) 0.0248(4) Uani d 1 . .
O O2 -0.10242(10) 0.2366(2) 0.16188(12) 0.0247(4) Uani d 1 . .
O O3 0.000000 0.4408(3) 0.250000 0.0353(8) Uani d 1 . .
H H3 0.0301(14) 0.476(4) 0.2841(16) 0.051(13) Uiso d 1 . .
O O10 -0.43538(10) -0.1170(2) -0.14546(12) 0.0303(5) Uani d 1 . .
N N1 -0.34338(12) -0.1205(3) -0.01611(14) 0.0255(5) Uani d 1 . .
H H1 -0.3581(18) -0.084(4) -0.055(2) 0.033(10) Uiso d 1 . .
C C1 -0.10849(13) 0.1113(3) 0.15772(15) 0.0213(6) Uani d 1 . .
C C2 -0.16937(13) 0.0487(3) 0.11166(15) 0.0222(6) Uani d 1 . .
C C3 -0.17658(13) -0.0879(3) 0.11204(16) 0.0239(6) Uani d 1 . .
H H3A -0.142047 -0.141854 0.140536 0.029 Uiso calc 1 . .
C C4 -0.23372(14) -0.1456(3) 0.07121(17) 0.0261(6) Uani d 1 . .
H H4 -0.238480 -0.238854 0.071822 0.031 Uiso calc 1 . .
C C5 -0.28419(13) -0.0668(3) 0.02923(15) 0.0236(6) Uani d 1 . .
C C6 -0.27703(14) 0.0703(3) 0.02811(17) 0.0268(6) Uani d 1 . .
H H6 -0.311396 0.124213 -0.000880 0.032 Uiso calc 1 . .
C C7 -0.21968(14) 0.1274(3) 0.06939(17) 0.0277(6) Uani d 1 . .
H H7 -0.214750 0.220631 0.068782 0.033 Uiso calc 1 . .
C C8 -0.37763(15) -0.2072(3) -0.00003(18) 0.0291(7) Uani d 1 . .
C C9 -0.43476(15) -0.2480(3) -0.05114(18) 0.0263(6) Uani d 1 . .
H H9 -0.457607 -0.310895 -0.037549 0.032 Uiso calc 1 . .
C C10 -0.46156(15) -0.2012(3) -0.12320(18) 0.0258(6) Uani d 1 . .
C C11 -0.52313(16) -0.2589(4) -0.17386(18) 0.0322(7) Uani d 1 . .
H H11A -0.547018 -0.285054 -0.146995 0.048 Uiso calc 1 . .
H H11B -0.515815 -0.336583 -0.197729 0.048 Uiso calc 1 . .
H H11C -0.546698 -0.192478 -0.209889 0.048 Uiso calc 1 . .
C C12 -0.3541(2) -0.2594(6) 0.0753(2) 0.0541(12) Uani d 1 . .
H H12A -0.323563 -0.329840 0.082306 0.081 Uiso calc 1 . .
H H12B -0.389126 -0.294807 0.083429 0.081 Uiso calc 1 . .
H H12C -0.334203 -0.187465 0.109331 0.081 Uiso calc 1 . .
C C13 0.04032(16) 0.2193(4) 0.17412(18) 0.0316(7) Uani d 1 . .
H H13A 0.069539 0.295146 0.187002 0.038 Uiso calc 1 . .
H H13B 0.065092 0.137904 0.178904 0.038 Uiso calc 1 . .
C C14 -0.00517(15) 0.2337(3) 0.09721(17) 0.0253(6) Uani d 1 . .
C C15 -0.03435(18) 0.1238(4) 0.0575(2) 0.0372(8) Uani d 1 . .
H H15 -0.024141 0.038632 0.078874 0.045 Uiso calc 1 . .
C C16 -0.0783(2) 0.1349(5) -0.0130(2) 0.0474(10) Uani d 1 . .
H H16 -0.097970 0.058061 -0.039592 0.057 Uiso calc 1 . .
C C17 -0.0931(2) 0.2581(6) -0.0441(2) 0.0494(11) Uani d 1 . .
H H17 -0.124052 0.267139 -0.091927 0.059 Uiso calc 1 . .
C C18 -0.06295(19) 0.3685(4) -0.0056(2) 0.0436(10) Uani d 1 . .
H H18 -0.071962 0.453215 -0.027685 0.052 Uiso calc 1 . .
C C19 -0.01989(18) 0.3569(4) 0.06461(19) 0.0346(8) Uani d 1 . .
H H19 -0.000091 0.433880 0.090941 0.042 Uiso calc 1 . .

loop_
_atom_site_aniso_label
_atom_site_aniso_U_11
_atom_site_aniso_U_22
_atom_site_aniso_U_33
_atom_site_aniso_U_12
_atom_site_aniso_U_13
_atom_site_aniso_U_23
Sn1 0.01201(14) 0.02281(16) 0.01816(14) 0.000 0.00244(10) 0.000
O1 0.0133(10) 0.0248(11) 0.0282(10) -0.0007(8) 0.0008(8) -0.0012(9)
O2 0.0183(10) 0.0220(11) 0.0292(11) -0.0009(8) 0.0057(9) -0.0012(9)
O3 0.039(2) 0.0160(15) 0.0325(18) 0.000 -0.0025(16) 0.000
O10 0.0229(11) 0.0344(13) 0.0259(11) -0.0022(10) 0.0030(9) 0.0022(10)
N1 0.0153(12) 0.0317(14) 0.0215(12) -0.0003(10) 0.0002(10) 0.0034(11)
C1 0.0156(13) 0.0229(14) 0.0236(13) -0.0010(11) 0.0067(11) -0.0015(11)
C2 0.0161(13) 0.0283(15) 0.0198(12) -0.0009(11) 0.0052(11) -0.0017(11)
C3 0.0141(13) 0.0286(15) 0.0240(13) 0.0037(11) 0.0033(11) -0.0021(12)
C4 0.0204(14) 0.0228(15) 0.0304(15) -0.0019(12) 0.0061(12) -0.0057(13)
C5 0.0158(13) 0.0309(16) 0.0211(13) -0.0027(11) 0.0050(11) -0.0020(12)
C6 0.0139(13) 0.0311(16) 0.0294(15) 0.0016(12) 0.0034(12) 0.0091(13)
C7 0.0212(15) 0.0269(15) 0.0294(15) -0.0012(12) 0.0055(12) 0.0051(13)
C8 0.0205(15) 0.0376(18) 0.0271(15) -0.0012(13) 0.0079(12) 0.0009(13)
C9 0.0209(15) 0.0276(14) 0.0288(15) -0.0022(12) 0.0089(12) 0.0002(13)
C10 0.0190(14) 0.0257(15) 0.0282(15) 0.0012(12) 0.0057(12) -0.0040(12)
C11 0.0206(16) 0.0419(19) 0.0277(16) -0.0037(14) 0.0039(13) -0.0031(14)
C12 0.032(2) 0.091(3) 0.0306(19) -0.021(2) 0.0044(16) 0.017(2)
C13 0.0213(15) 0.046(2) 0.0287(16) -0.0012(14) 0.0116(13) -0.0015(14)
C14 0.0218(15) 0.0290(17) 0.0265(15) 0.0010(12) 0.0118(12) -0.0011(12)
C15 0.045(2) 0.0318(18) 0.0383(18) -0.0037(16) 0.0206(17) -0.0007(16)
C16 0.046(2) 0.062(3) 0.0314(18) -0.016(2) 0.0139(17) -0.0117(19)
C17 0.034(2) 0.086(3) 0.0244(17) 0.008(2) 0.0086(15) 0.003(2)
C18 0.047(2) 0.050(2) 0.042(2) 0.0243(19) 0.0264(18) 0.0200(19)
C19 0.043(2) 0.0318(19) 0.0389(18) 0.0051(15) 0.0266(17) 0.0031(15)

loop_
_atom_type_symbol
_atom_type_description
_atom_type_scat_dispersion_real
_atom_type_scat_dispersion_imag
_atom_type_scat_source
C C 0.0033 0.0016 'International Tables Vol C Tables 4.2.6.8 and 6.1.1.4'
H H 0.0000 0.0000 'International Tables Vol C Tables 4.2.6.8 and 6.1.1.4'
N N 0.0061 0.0033 'International Tables Vol C Tables 4.2.6.8 and 6.1.1.4'
O O 0.0106 0.0060 'International Tables Vol C Tables 4.2.6.8 and 6.1.1.4'
Sn Sn -0.6537 1.4246 'International Tables Vol C Tables 4.2.6.8 and 6.1.1.4'

loop_
_geom_angle_atom_site_label_1
_geom_angle_atom_site_label_2
_geom_angle_atom_site_label_3
_geom_angle_site_symmetry_1
_geom_angle_site_symmetry_3
_geom_angle
_geom_angle_publ_flag
O1 Sn1 O1 . 2 78.94(11) y
O1 Sn1 O2 . . 57.26(8) y
O1 Sn1 O2 . 2 136.18(8) y
O1 Sn1 O3 . . 140.53(5) y
O1 Sn1 C13 . . 93.73(11) y
O1 Sn1 C13 . 2 90.36(11) y
O2 Sn1 O2 . 2 166.56(11) y
O2 Sn1 O3 . . 83.28(6) y
O2 Sn1 C13 . . 93.61(11) y
O2 Sn1 C13 . 2 85.77(11) y
O3 Sn1 C13 . . 87.35(10) y
C13 Sn1 C13 . 2 174.7(2) y
C1 O1 Sn1 . . 93.31(18) ?
C1 O2 Sn1 . . 89.18(17) ?
Sn1 O3 H3 . . 115(3) ?
Sn1 O3 H3 . 2 115(3) ?
H3 O3 H3 . 2 130(7) ?
C8 N1 C5 . . 128.6(3) ?
C8 N1 H1 . . 120(3) ?
C5 N1 H1 . . 111(3) ?
O2 C1 O1 . . 120.1(3) ?
O2 C1 C2 . . 121.1(3) ?
O1 C1 C2 . . 118.7(3) ?
C7 C2 C3 . . 119.8(3) ?
C7 C2 C1 . . 119.8(3) ?
C3 C2 C1 . . 120.4(3) ?
C4 C3 C2 . . 120.4(3) ?
C4 C3 H3A . . 119.8 ?
C2 C3 H3A . . 119.8 ?
C3 C4 C5 . . 119.9(3) ?
C3 C4 H4 . . 120.1 ?
C5 C4 H4 . . 120.1 ?
C4 C5 C6 . . 120.0(3) ?
C4 C5 N1 . . 122.5(3) ?
C6 C5 N1 . . 117.4(3) ?
C7 C6 C5 . . 119.8(3) ?
C7 C6 H6 . . 120.1 ?
C5 C6 H6 . . 120.1 ?
C6 C7 C2 . . 120.2(3) ?
C6 C7 H7 . . 119.9 ?
C2 C7 H7 . . 119.9 ?
N1 C8 C9 . . 120.8(3) ?
N1 C8 C12 . . 119.4(3) ?
C9 C8 C12 . . 119.9(3) ?
C8 C9 C10 . . 123.8(3) ?
C8 C9 H9 . . 118.1 ?
C10 C9 H9 . . 118.1 ?
O10 C10 C9 . . 122.5(3) ?
O10 C10 C11 . . 119.6(3) ?
C9 C10 C11 . . 117.8(3) ?
C10 C11 H11A . . 109.5 ?
C10 C11 H11B . . 109.5 ?
H11A C11 H11B . . 109.5 ?
C10 C11 H11C . . 109.5 ?
H11A C11 H11C . . 109.5 ?
H11B C11 H11C . . 109.5 ?
C8 C12 H12A . . 109.5 ?
C8 C12 H12B . . 109.5 ?
H12A C12 H12B . . 109.5 ?
C8 C12 H12C . . 109.5 ?
H12A C12 H12C . . 109.5 ?
H12B C12 H12C . . 109.5 ?
C14 C13 Sn1 . . 115.6(2) ?
C14 C13 H13A . . 108.4 ?
Sn1 C13 H13A . . 108.4 ?
C14 C13 H13B . . 108.4 ?
Sn1 C13 H13B . . 108.4 ?
H13A C13 H13B . . 107.4 ?
C15 C14 C19 . . 118.4(3) ?
C15 C14 C13 . . 120.3(3) ?
C19 C14 C13 . . 121.3(3) ?
C14 C15 C16 . . 121.4(4) ?
C14 C15 H15 . . 119.3 ?
C16 C15 H15 . . 119.3 ?
C17 C16 C15 . . 119.4(4) ?
C17 C16 H16 . . 120.3 ?
C15 C16 H16 . . 120.3 ?
C16 C17 C18 . . 119.7(4) ?
C16 C17 H17 . . 120.1 ?
C18 C17 H17 . . 120.1 ?
C19 C18 C17 . . 120.5(4) ?
C19 C18 H18 . . 119.7 ?
C17 C18 H18 . . 119.7 ?
C18 C19 C14 . . 120.5(4) ?
C18 C19 H19 . . 119.8 ?
C14 C19 H19 . . 119.8 ?

loop_
_geom_bond_atom_site_label_1
_geom_bond_atom_site_label_2
_geom_bond_site_symmetry_2
_geom_bond_distance
_geom_bond_publ_flag
Sn1 O1 . 2.257(2) y
Sn1 O2 . 2.348(2) y
Sn1 O3 . 2.337(3) y
Sn1 C13 . 2.150(3) y
O1 C1 . 1.274(4) ?
O2 C1 . 1.273(4) ?
O3 H3 . 0.838(7) ?
O10 C10 . 1.248(4) y
N1 C5 . 1.421(4) y
N1 C8 . 1.327(4) y
N1 H1 . 0.82(4) ?
C1 C2 . 1.489(4) ?
C2 C7 . 1.389(4) ?
C2 C3 . 1.391(4) ?
C3 C4 . 1.382(4) ?
C3 H3A . 0.9500 ?
C4 C5 . 1.390(4) ?
C4 H4 . 0.9500 ?
C5 C6 . 1.397(5) ?
C6 C7 . 1.385(4) ?
C6 H6 . 0.9500 ?
C7 H7 . 0.9500 ?
C8 C9 . 1.378(5) y
C8 C12 . 1.505(5) ?
C9 C10 . 1.425(5) y
C9 H9 . 0.9500 ?
C10 C11 . 1.504(4) ?
C11 H11A . 0.9800 ?
C11 H11B . 0.9800 ?
C11 H11C . 0.9800 ?
C12 H12A . 0.9800 ?
C12 H12B . 0.9800 ?
C12 H12C . 0.9800 ?
C13 C14 . 1.498(5) ?
C13 H13A . 0.9900 ?
C13 H13B . 0.9900 ?
C14 C15 . 1.378(5) ?
C14 C19 . 1.388(5) ?
C15 C16 . 1.386(5) ?
C15 H15 . 0.9500 ?
C16 C17 . 1.376(7) ?
C16 H16 . 0.9500 ?
C17 C18 . 1.380(7) ?
C17 H17 . 0.9500 ?
C18 C19 . 1.376(5) ?
C18 H18 . 0.9500 ?
C19 H19 . 0.9500 ?

loop_
_geom_hbond_atom_site_label_D
_geom_hbond_atom_site_label_H
_geom_hbond_atom_site_label_A
_geom_hbond_site_symmetry_A
_geom_hbond_distance_DH
_geom_hbond_distance_HA
_geom_hbond_distance_DA
_geom_hbond_angle_DHA
_geom_hbond_publ_flag
N1 H1 O10 . 0.82(4) 2.01(4) 2.631(3) 132(4) yes
O3 H3 O10 8_556 0.838(7) 1.95(2) 2.712(3) 151(4) yes

loop_
_geom_torsion_atom_site_label_1
_geom_torsion_atom_site_label_2
_geom_torsion_atom_site_label_3
_geom_torsion_atom_site_label_4
_geom_torsion_site_symmetry_1
_geom_torsion_site_symmetry_2
_geom_torsion_site_symmetry_3
_geom_torsion_site_symmetry_4
_geom_torsion
_geom_torsion_publ_flag
Sn1 O2 C1 O1 . . . . -3.3(3) ?
Sn1 O2 C1 C2 . . . . 175.1(2) ?
Sn1 O1 C1 O2 . . . . 3.4(3) ?
Sn1 O1 C1 C2 . . . . -175.0(2) ?
O2 C1 C2 C7 . . . . 3.5(4) ?
O1 C1 C2 C7 . . . . -178.1(3) ?
O2 C1 C2 C3 . . . . -174.9(3) ?
O1 C1 C2 C3 . . . . 3.5(4) ?
C7 C2 C3 C4 . . . . -0.7(5) ?
C1 C2 C3 C4 . . . . 177.7(3) ?
C2 C3 C4 C5 . . . . 0.3(5) ?
C3 C4 C5 C6 . . . . 0.3(5) ?
C3 C4 C5 N1 . . . . 177.4(3) ?
C8 N1 C5 C4 . . . . 51.0(5) ?
C8 N1 C5 C6 . . . . -131.8(4) ?
C4 C5 C6 C7 . . . . -0.6(5) ?
N1 C5 C6 C7 . . . . -177.8(3) ?
C5 C6 C7 C2 . . . . 0.2(5) ?
C3 C2 C7 C6 . . . . 0.5(5) ?
C1 C2 C7 C6 . . . . -177.9(3) ?
C5 N1 C8 C9 . . . . 179.5(3) ?
C5 N1 C8 C12 . . . . 0.6(6) ?
N1 C8 C9 C10 . . . . -0.6(5) ?
C12 C8 C9 C10 . . . . 178.2(4) ?
C8 C9 C10 O10 . . . . -1.2(5) ?
C8 C9 C10 C11 . . . . 177.5(3) ?
Sn1 C13 C14 C15 . . . . -83.5(4) ?
Sn1 C13 C14 C19 . . . . 95.3(3) ?
C19 C14 C15 C16 . . . . -1.2(5) ?
C13 C14 C15 C16 . . . . 177.7(3) ?
C14 C15 C16 C17 . . . . 0.0(6) ?
C15 C16 C17 C18 . . . . 1.8(6) ?
C16 C17 C18 C19 . . . . -2.6(6) ?
C17 C18 C19 C14 . . . . 1.4(5) ?
C15 C14 C19 C18 . . . . 0.4(5) ?
C13 C14 C19 C18 . . . . -178.4(3) ?

loop_
_platon_squeeze_void_nr
_platon_squeeze_void_average_x
_platon_squeeze_void_average_y
_platon_squeeze_void_average_z
_platon_squeeze_void_volume
_platon_squeeze_void_count_electrons
_platon_squeeze_void_content
1 0.250 -0.056 0.250 324 85 ' '
2 0.750 0.016 0.250 324 85 ' '
3 0.250 -0.003 0.750 325 85 ' '
4 0.750 -0.073 0.750 325 85 ' '
